data_2232297
loop_
_publ_author_name
'Hemamalini, Madhukar'
'Goh, Jia Hao'
'Fun, Hoong-Kun'

_publ_section_title
;
 2,3-Diaminopyridinium 2-hydroxybenzoate
;
_journal_coeditor_code HB6455
_journal_issue 11
_journal_name_full 'Acta Crystallographica Section E'
_journal_page_first o3121
_journal_paper_doi 10.1107/S1600536811044461
_journal_volume 67
_journal_year 2011
_chemical_formula_iupac 'C5 H8 N3 +, C7 H5 O3 -'
_chemical_formula_moiety 'C5 H8 N3 +, C7 H5 O3 -'
_chemical_formula_sum 'C12 H13 N3 O3'
_chemical_formula_weight 247.25
_chemical_name_common '2,3-diaminopyridinium salicylate '
_chemical_name_systematic
;
2,3-Diaminopyridinium 2-hydroxybenzoate
;
_space_group_IT_number 61
_symmetry_cell_setting orthorhombic
_symmetry_space_group_name_Hall '-P 2ac 2ab'
_symmetry_space_group_name_H-M 'P b c a'
_atom_sites_solution_hydrogens geom
_atom_sites_solution_primary direct
_atom_sites_solution_secondary difmap
_audit_creation_method SHELXL-97
_cell_angle_alpha 90.00
_cell_angle_beta 90.00
_cell_angle_gamma 90.00
_cell_formula_units_Z 8
_cell_length_a 10.484(3)
_cell_length_b 11.260(3)
_cell_length_c 20.033(6)
_cell_measurement_reflns_used 2044
_cell_measurement_temperature 100.00(10)
_cell_measurement_theta_max 27.25
_cell_measurement_theta_min 2.84
_cell_volume 2364.9(12)
_computing_cell_refinement 'SAINT (Bruker, 2009)'
_computing_data_collection 'APEX2 (Bruker, 2009)'
_computing_data_reduction 'SAINT (Bruker, 2009)'
_computing_molecular_graphics 'SHELXTL (Sheldrick, 2008)'
_computing_publication_material 'SHELXTL (Sheldrick, 2008) and PLATON (Spek, 2009)'
_computing_structure_refinement 'SHELXTL (Sheldrick, 2008)'
_computing_structure_solution 'SHELXTL (Sheldrick, 2008)'
_diffrn_ambient_temperature 100.00(10)
_diffrn_measured_fraction_theta_full 0.981
_diffrn_measured_fraction_theta_max 0.981
_diffrn_measurement_device_type 'Bruker APEXII DUO CCD'
_diffrn_measurement_method '\f and \w scans'
_diffrn_radiation_monochromator graphite
_diffrn_radiation_source 'fine-focus sealed tube'
_diffrn_radiation_type MoK\a
_diffrn_radiation_wavelength 0.71073
_diffrn_reflns_av_R_equivalents 0.0628
_diffrn_reflns_av_sigmaI/netI 0.0625
_diffrn_reflns_limit_h_max 14
_diffrn_reflns_limit_h_min -14
_diffrn_reflns_limit_k_max 15
_diffrn_reflns_limit_k_min -8
_diffrn_reflns_limit_l_max 23
_diffrn_reflns_limit_l_min -27
_diffrn_reflns_number 12688
_diffrn_reflns_theta_full 30.00
_diffrn_reflns_theta_max 30.00
_diffrn_reflns_theta_min 2.81
_diffrn_standards_number 0
_exptl_absorpt_coefficient_mu 0.102
_exptl_absorpt_correction_T_max 0.9903
_exptl_absorpt_correction_T_min 0.9472
_exptl_absorpt_correction_type multi-scan
_exptl_absorpt_process_details '(SADABS; Bruker, 2009)'
_exptl_crystal_colour brown
_exptl_crystal_density_diffrn 1.389
_exptl_crystal_density_method 'not measured'
_exptl_crystal_description plate
_exptl_crystal_F_000 1040
_exptl_crystal_size_max 0.54
_exptl_crystal_size_mid 0.47
_exptl_crystal_size_min 0.10
_refine_diff_density_max 0.209
_refine_diff_density_min -0.210
_refine_ls_extinction_coef 0.0084(15)
_refine_ls_extinction_expression Fc^*^=kFc[1+0.001xFc^2^\l^3^/sin(2\q)]^-1/4^
_refine_ls_extinction_method 'SHELXTL (Sheldrick, 2008)'
_refine_ls_goodness_of_fit_ref 1.030
_refine_ls_hydrogen_treatment refall
_refine_ls_matrix_type full
_refine_ls_number_parameters 216
_refine_ls_number_reflns 3388
_refine_ls_number_restraints 0
_refine_ls_restrained_S_all 1.030
_refine_ls_R_factor_all 0.0984
_refine_ls_R_factor_gt 0.0499
_refine_ls_shift/su_max_lt 0.001
_refine_ls_shift/su_mean 0.000
_refine_ls_structure_factor_coef Fsqd
_refine_ls_weighting_details 'calc w=1/[\s^2^(Fo^2^)+(0.0573P)^2^+0.2876P] where P=(Fo^2^+2Fc^2^)/3'
_refine_ls_weighting_scheme calc
_refine_ls_wR_factor_gt 0.1170
_refine_ls_wR_factor_ref 0.1438
_reflns_number_gt 1989
_reflns_number_total 3388
_reflns_threshold_expression I>2\s(I)
_cod_data_source_file hb6455.cif
_cod_data_source_block I
_cod_database_code 2232297
_cod_database_fobs_code 2232297

loop_
_symmetry_equiv_pos_as_xyz
'x, y, z'
'-x+1/2, -y, z+1/2'
'-x, y+1/2, -z+1/2'
'x+1/2, -y+1/2, -z'
'-x, -y, -z'
'x-1/2, y, -z-1/2'
'x, -y-1/2, z-1/2'
'-x-1/2, y-1/2, z'

loop_
_atom_site_type_symbol
_atom_site_label
_atom_site_fract_x
_atom_site_fract_y
_atom_site_fract_z
_atom_site_U_iso_or_equiv
_atom_site_adp_type
_atom_site_calc_flag
_atom_site_occupancy
_atom_site_symmetry_multiplicity
N N1 0.28118(14) 0.47769(11) 0.49919(8) 0.0372(3) Uani d 1 1
N N2 0.31269(15) 0.31738(13) 0.42951(8) 0.0399(4) Uani d 1 1
N N3 0.49319(18) 0.22674(14) 0.52153(10) 0.0515(4) Uani d 1 1
C C1 0.34064(15) 0.37422(13) 0.48633(8) 0.0329(4) Uani d 1 1
C C2 0.43007(15) 0.33158(13) 0.53385(9) 0.0356(4) Uani d 1 1
C C3 0.45227(17) 0.39879(16) 0.58971(10) 0.0427(4) Uani d 1 1
C C4 0.38911(19) 0.50631(16) 0.60051(11) 0.0462(5) Uani d 1 1
C C5 0.30414(18) 0.54408(15) 0.55483(10) 0.0441(4) Uani d 1 1
O O1 -0.04088(13) 0.39481(11) 0.24975(8) 0.0517(4) Uani d 1 1
O O2 0.09892(12) 0.57050(10) 0.41657(6) 0.0432(3) Uani d 1 1
O O3 0.08969(11) 0.40353(9) 0.35839(6) 0.0392(3) Uani d 1 1
C C6 -0.09061(16) 0.50000(14) 0.26928(9) 0.0377(4) Uani d 1 1
C C7 -0.18426(18) 0.54995(18) 0.22901(11) 0.0494(5) Uani d 1 1
C C8 -0.23979(19) 0.65666(18) 0.24675(11) 0.0502(5) Uani d 1 1
C C9 -0.20179(18) 0.71566(17) 0.30334(11) 0.0475(5) Uani d 1 1
C C10 -0.10732(17) 0.66749(14) 0.34298(10) 0.0418(4) Uani d 1 1
C C11 -0.04980(14) 0.55892(13) 0.32692(9) 0.0331(4) Uani d 1 1
C C12 0.05192(15) 0.50816(13) 0.37001(8) 0.0331(4) Uani d 1 1
H H3 0.5167(19) 0.3712(17) 0.6237(10) 0.056(6) Uiso d 1 1
H H4 0.4035(18) 0.5488(16) 0.6398(10) 0.049(5) Uiso d 1 1
H H5 0.2538(19) 0.6171(18) 0.5580(10) 0.054(5) Uiso d 1 1
H H7 -0.212(2) 0.5068(18) 0.1886(12) 0.066(6) Uiso d 1 1
H H8 -0.304(2) 0.6964(16) 0.2196(10) 0.050(5) Uiso d 1 1
H H9 -0.2398(17) 0.7915(16) 0.3162(9) 0.042(5) Uiso d 1 1
H H10 -0.0825(19) 0.7010(16) 0.3859(11) 0.048(5) Uiso d 1 1
H H1O1 0.016(2) 0.3733(17) 0.2853(11) 0.059(6) Uiso d 1 1
H H1N1 0.224(2) 0.5073(16) 0.4672(10) 0.048(5) Uiso d 1 1
H H1N2 0.2509(18) 0.3436(15) 0.4020(10) 0.038(5) Uiso d 1 1
H H2N2 0.3459(18) 0.2443(19) 0.4211(10) 0.054(6) Uiso d 1 1
H H1N3 0.465(2) 0.1816(17) 0.4864(11) 0.056(6) Uiso d 1 1
H H2N3 0.536(2) 0.1958(16) 0.5553(11) 0.052(6) Uiso d 1 1

loop_
_atom_site_aniso_label
_atom_site_aniso_U_11
_atom_site_aniso_U_22
_atom_site_aniso_U_33
_atom_site_aniso_U_12
_atom_site_aniso_U_13
_atom_site_aniso_U_23
N1 0.0357(8) 0.0335(7) 0.0423(9) 0.0034(6) -0.0022(7) -0.0001(6)
N2 0.0419(8) 0.0376(7) 0.0401(9) 0.0062(7) -0.0096(7) -0.0050(6)
N3 0.0599(11) 0.0414(8) 0.0531(11) 0.0154(8) -0.0212(9) -0.0047(8)
C1 0.0295(8) 0.0312(7) 0.0380(9) -0.0034(6) -0.0004(7) 0.0020(6)
C2 0.0347(8) 0.0330(7) 0.0391(10) -0.0017(7) -0.0035(7) 0.0037(7)
C3 0.0405(10) 0.0447(9) 0.0429(11) -0.0018(8) -0.0079(8) 0.0017(8)
C4 0.0495(11) 0.0454(9) 0.0436(11) -0.0020(9) -0.0021(9) -0.0086(8)
C5 0.0453(10) 0.0373(8) 0.0496(12) 0.0035(8) -0.0010(9) -0.0071(8)
O1 0.0476(8) 0.0510(8) 0.0565(9) 0.0040(6) -0.0077(7) -0.0173(6)
O2 0.0458(7) 0.0389(6) 0.0449(8) 0.0057(5) -0.0135(6) -0.0061(5)
O3 0.0405(6) 0.0319(6) 0.0453(7) 0.0023(5) 0.0005(5) -0.0002(5)
C6 0.0315(8) 0.0394(8) 0.0423(10) -0.0046(7) 0.0007(7) -0.0031(7)
C7 0.0397(10) 0.0614(12) 0.0471(12) -0.0056(9) -0.0103(9) -0.0050(9)
C8 0.0377(10) 0.0561(11) 0.0568(13) 0.0006(9) -0.0133(9) 0.0056(9)
C9 0.0405(10) 0.0403(9) 0.0617(13) 0.0022(8) -0.0126(9) 0.0024(9)
C10 0.0380(9) 0.0362(8) 0.0513(12) 0.0001(7) -0.0092(8) -0.0021(8)
C11 0.0276(8) 0.0321(7) 0.0395(10) -0.0052(6) -0.0004(7) 0.0019(6)
C12 0.0304(8) 0.0324(7) 0.0366(9) -0.0028(6) 0.0031(7) 0.0032(7)

loop_
_atom_type_symbol
_atom_type_description
_atom_type_scat_dispersion_real
_atom_type_scat_dispersion_imag
_atom_type_scat_source
C C 0.0033 0.0016 'International Tables Vol C Tables 4.2.6.8 and 6.1.1.4'
H H 0.0000 0.0000 'International Tables Vol C Tables 4.2.6.8 and 6.1.1.4'
N N 0.0061 0.0033 'International Tables Vol C Tables 4.2.6.8 and 6.1.1.4'
O O 0.0106 0.0060 'International Tables Vol C Tables 4.2.6.8 and 6.1.1.4'

loop_
_geom_angle_atom_site_label_1
_geom_angle_atom_site_label_2
_geom_angle_atom_site_label_3
_geom_angle
C1 N1 C5 123.31(15)
C1 N1 H1N1 118.2(12)
C5 N1 H1N1 118.4(12)
C1 N2 H1N2 121.4(12)
C1 N2 H2N2 120.4(13)
H1N2 N2 H2N2 117.3(17)
C2 N3 H1N3 117.2(13)
C2 N3 H2N3 116.5(13)
H1N3 N3 H2N3 122.2(18)
N2 C1 N1 118.37(15)
N2 C1 C2 123.58(15)
N1 C1 C2 118.05(15)
C3 C2 N3 122.58(16)
C3 C2 C1 118.21(15)
N3 C2 C1 119.18(16)
C2 C3 C4 121.63(17)
C2 C3 H3 119.6(11)
C4 C3 H3 118.7(11)
C5 C4 C3 118.84(18)
C5 C4 H4 121.2(12)
C3 C4 H4 119.9(12)
C4 C5 N1 119.95(17)
C4 C5 H5 125.3(12)
N1 C5 H5 114.7(12)
C6 O1 H1O1 104.2(12)
O1 C6 C7 117.32(16)
O1 C6 C11 122.45(16)
C7 C6 C11 120.22(16)
C8 C7 C6 120.02(18)
C8 C7 H7 120.9(12)
C6 C7 H7 119.1(12)
C9 C8 C7 120.72(19)
C9 C8 H8 116.0(11)
C7 C8 H8 123.2(11)
C8 C9 C10 119.54(18)
C8 C9 H9 121.5(11)
C10 C9 H9 118.9(11)
C9 C10 C11 121.31(17)
C9 C10 H10 123.2(11)
C11 C10 H10 115.2(11)
C6 C11 C10 118.16(15)
C6 C11 C12 121.10(14)
C10 C11 C12 120.74(15)
O3 C12 O2 122.00(15)
O3 C12 C11 118.43(14)
O2 C12 C11 119.57(14)

loop_
_geom_bond_atom_site_label_1
_geom_bond_atom_site_label_2
_geom_bond_distance
N1 C1 1.346(2)
N1 C5 1.364(2)
N1 H1N1 0.94(2)
N2 C1 1.338(2)
N2 H1N2 0.90(2)
N2 H2N2 0.91(2)
N3 C2 1.376(2)
N3 H1N3 0.92(2)
N3 H2N3 0.88(2)
C1 C2 1.420(2)
C2 C3 1.371(3)
C3 C4 1.397(3)
C3 H3 1.01(2)
C4 C5 1.346(3)
C4 H4 0.93(2)
C5 H5 0.98(2)
O1 C6 1.352(2)
O1 H1O1 0.96(2)
O2 C12 1.267(2)
O3 C12 1.2646(19)
C6 C7 1.390(3)
C6 C11 1.399(2)
C7 C8 1.382(3)
C7 H7 0.99(2)
C8 C9 1.373(3)
C8 H8 0.97(2)
C9 C10 1.380(3)
C9 H9 0.977(18)
C10 C11 1.401(2)
C10 H10 0.97(2)
C11 C12 1.486(2)

loop_
_geom_hbond_atom_site_label_D
_geom_hbond_atom_site_label_H
_geom_hbond_atom_site_label_A
_geom_hbond_site_symmetry_A
_geom_hbond_distance_DH
_geom_hbond_distance_HA
_geom_hbond_distance_DA
_geom_hbond_angle_DHA
_geom_hbond_publ_flag
O1 H1O1 O3 . 0.96(2) 1.69(2) 2.573(2) 151.2(18) yes
N1 H1N1 O2 . 0.94(2) 1.80(2) 2.736(2) 171.1(19) yes
N2 H1N2 O3 . 0.900(19) 2.019(19) 2.905(2) 167.7(18) yes
N2 H2N2 O2 8_655 0.91(2) 2.04(2) 2.942(2) 169.6(18) yes
N3 H1N3 O2 8_655 0.92(2) 1.99(2) 2.907(2) 174.3(19) yes
N3 H2N3 O3 4_556 0.88(2) 2.14(2) 2.994(2) 163.9(19) yes
C7 H7 O3 6_556 0.99(2) 2.56(2) 3.376(3) 139.8(17) yes

loop_
_geom_torsion_atom_site_label_1
_geom_torsion_atom_site_label_2
_geom_torsion_atom_site_label_3
_geom_torsion_atom_site_label_4
_geom_torsion
C5 N1 C1 N2 -178.69(16)
C5 N1 C1 C2 1.1(2)
N2 C1 C2 C3 178.90(16)
N1 C1 C2 C3 -0.9(2)
N2 C1 C2 N3 0.5(3)
N1 C1 C2 N3 -179.27(15)
N3 C2 C3 C4 178.57(18)
C1 C2 C3 C4 0.2(3)
C2 C3 C4 C5 0.2(3)
C3 C4 C5 N1 -0.1(3)
C1 N1 C5 C4 -0.6(3)
O1 C6 C7 C8 179.24(17)
C11 C6 C7 C8 -1.7(3)
C6 C7 C8 C9 1.3(3)
C7 C8 C9 C10 -0.2(3)
C8 C9 C10 C11 -0.5(3)
O1 C6 C11 C10 -179.94(16)
C7 C6 C11 C10 1.0(2)
O1 C6 C11 C12 0.2(2)
C7 C6 C11 C12 -178.86(16)
C9 C10 C11 C6 0.0(3)
C9 C10 C11 C12 179.93(16)
C6 C11 C12 O3 -8.9(2)
C10 C11 C12 O3 171.22(15)
C6 C11 C12 O2 170.49(15)
C10 C11 C12 O2 -9.4(2)

loop_
_cod_related_entry_id
_cod_related_entry_database
_cod_related_entry_code
1 ChemSpider 30657119
